data_2231002
loop_
_publ_author_name
'Zouihri, Hafid'
'Saadi, Mohamed'
'Jaber, Boujemaa'
'El Ammari, Lahcen'

_publ_section_title
;
 Silver(I) diaquanickel(II) <i>catena</i>-borodiphosphate(V) hydrate,
 (Ag~0.57~Ni~0.22~)Ni(H~2~O)~2~[BP~2~O~8~]&#x00B7;0.67H~2~O
;
_journal_coeditor_code BR2172
_journal_issue 8
_journal_name_full 'Acta Crystallographica Section E'
_journal_page_first i44
_journal_paper_doi 10.1107/S160053681102962X
_journal_volume 67
_journal_year 2011
_chemical_formula_iupac '(Ag0.57 Ni0.22) Ni (H2 O)2 [B P2 O8], 0.67H2 O'
_chemical_formula_structural '(Ag0.57 Ni0.22) Ni (H2 O)2 B (P O4)2, 0.67(H2 O)'
_chemical_formula_sum 'Ag0.57 B H5.33 Ni1.22 O10.67 P2'
_chemical_formula_weight 381.35
_chemical_name_systematic
;
Silver diaquanickel(II) <i>catena</i>-borodiphosphate(V) hydrate
;
_space_group_IT_number 179
_symmetry_cell_setting hexagonal
_symmetry_space_group_name_Hall 'P 65 2 (0 0 1)'
_symmetry_space_group_name_H-M 'P 65 2 2'
_atom_sites_solution_hydrogens difmap
_atom_sites_solution_primary direct
_atom_sites_solution_secondary difmap
_audit_creation_method SHELXL-97
_cell_angle_alpha 90.00
_cell_angle_beta 90.00
_cell_angle_gamma 120.00
_cell_formula_units_Z 6
_cell_length_a 9.3848(6)
_cell_length_b 9.3848(6)
_cell_length_c 15.8411(18)
_cell_measurement_reflns_used 1912
_cell_measurement_temperature 296(2)
_cell_measurement_theta_max 36.91
_cell_measurement_theta_min 3.59
_cell_volume 1208.28(18)
_computing_cell_refinement 'SAINT (Bruker, 2005)'
_computing_data_collection 'APEX2 (Bruker, 2005)'
_computing_data_reduction 'SAINT (Bruker, 2005)'
_computing_molecular_graphics 'ORTEP-3 for Windows (Farrugia, 1997) and DIAMOND (Brandenburg, 2006)'
_computing_publication_material 'WinGX (Farrugia, 1999)'
_computing_structure_refinement 'SHELXL97 (Sheldrick, 2008)'
_computing_structure_solution 'SHELXS97 (Sheldrick, 2008)'
_diffrn_ambient_temperature 296(2)
_diffrn_measured_fraction_theta_full 0.998
_diffrn_measured_fraction_theta_max 0.998
_diffrn_measurement_device_type 'Bruker APEXII CCD detector'
_diffrn_measurement_method '\w and \f'
_diffrn_radiation_monochromator graphite
_diffrn_radiation_source 'fine-focus sealed tube'
_diffrn_radiation_type MoK\a
_diffrn_radiation_wavelength 0.71073
_diffrn_reflns_av_R_equivalents 0.0371
_diffrn_reflns_av_sigmaI/netI 0.0247
_diffrn_reflns_limit_h_max 15
_diffrn_reflns_limit_h_min -14
_diffrn_reflns_limit_k_max 15
_diffrn_reflns_limit_k_min -13
_diffrn_reflns_limit_l_max 26
_diffrn_reflns_limit_l_min -25
_diffrn_reflns_number 16974
_diffrn_reflns_theta_full 36.91
_diffrn_reflns_theta_max 36.91
_diffrn_reflns_theta_min 3.59
_exptl_absorpt_coefficient_mu 4.685
_exptl_absorpt_correction_T_max 0.741
_exptl_absorpt_correction_T_min 0.705
_exptl_absorpt_correction_type multi-scan
_exptl_absorpt_process_details '(SADABS; Sheldrick, 1999)'
_exptl_crystal_colour colourless
_exptl_crystal_density_diffrn 3.145
_exptl_crystal_density_method 'not measured'
_exptl_crystal_description prism
_exptl_crystal_F_000 1118
_exptl_crystal_size_max 0.18
_exptl_crystal_size_mid 0.12
_exptl_crystal_size_min 0.11
_refine_diff_density_max 1.232
_refine_diff_density_min -0.589
_refine_ls_abs_structure_details 'Flack (1983), 777 Friedel pairs'
_refine_ls_abs_structure_Flack 0.006(15)
_refine_ls_extinction_method none
_refine_ls_goodness_of_fit_ref 1.075
_refine_ls_hydrogen_treatment constr
_refine_ls_matrix_type full
_refine_ls_number_parameters 77
_refine_ls_number_reflns 2043
_refine_ls_number_restraints 1
_refine_ls_restrained_S_all 1.075
_refine_ls_R_factor_all 0.0306
_refine_ls_R_factor_gt 0.0276
_refine_ls_shift/su_max 0.001
_refine_ls_shift/su_mean 0.000
_refine_ls_structure_factor_coef Fsqd
_refine_ls_weighting_details 'calc w=1/[\s^2^(Fo^2^)+(0.0430P)^2^+0.3826P] where P=(Fo^2^+2Fc^2^)/3'
_refine_ls_weighting_scheme calc
_refine_ls_wR_factor_gt 0.0696
_refine_ls_wR_factor_ref 0.0710
_reflns_number_gt 1912
_reflns_number_total 2043
_reflns_threshold_expression I>2\s(I)
_cod_data_source_file br2172.cif
_cod_data_source_block I
_cod_original_sg_symbol_Hall 'P 65 2 ( 0 0 1)'
_cod_database_code 2231002
_cod_database_fobs_code 2231002

loop_
_symmetry_equiv_pos_as_xyz
'x, y, z'
'-x, -y, z+1/2'
'-y, -x, -z+1/6'
'y, x, -z+2/3'
'x-y, -y, -z'
'-x+y, y, -z+1/2'
'x, x-y, -z+5/6'
'-x, -x+y, -z+1/3'
'-y, x-y, z+2/3'
'y, -x+y, z+1/6'
'x-y, x, z+5/6'
'-x+y, -x, z+1/3'

loop_
_atom_site_type_symbol
_atom_site_label
_atom_site_fract_x
_atom_site_fract_y
_atom_site_fract_z
_atom_site_U_iso_or_equiv
_atom_site_adp_type
_atom_site_calc_flag
_atom_site_refinement_flags
_atom_site_occupancy
_atom_site_symmetry_multiplicity
Ag Ag1 0.18588(3) 0.81412(3) 1.0833 0.03293(14) Uani d SP 0.567(2) 6
Ni Ni1 0.18588(3) 0.81412(3) 1.0833 0.03293(14) Uani d SP 0.2167(12) 6
Ni Ni2 0.10776(4) 0.553882(19) 0.9167 0.00726(7) Uani d S 1 6
P P 0.17053(5) 0.78027(5) 0.75196(3) 0.00600(8) Uani d . 1 12
B B -0.15242(15) 0.6952(3) 0.7500 0.0068(4) Uani d S 1 6
O O1 0.13668(19) 0.61873(17) 0.79010(8) 0.0111(2) Uani d . 1 12
O O2 0.31964(17) 0.93224(18) 0.78587(8) 0.0111(2) Uani d . 1 12
O O3 0.02186(17) 0.80809(17) 0.76714(8) 0.0088(2) Uani d . 1 12
O O4 0.18247(16) 0.76331(16) 0.65399(8) 0.0084(2) Uani d . 1 12
O O5 0.29029(19) 0.79869(19) 0.94467(10) 0.0150(3) Uani d . 1 12
H H5A 0.3751 0.8066 0.9698 0.022 Uiso d R 1 12
H H5B 0.3290 0.8571 0.8997 0.022 Uiso d R 1 12
O O6 0.1235(7) 1.0000 1.0000 0.135(5) Uani d SP 0.67 6
H H6A 0.1238 1.0524 1.0471 0.203 Uiso d PR 0.67 12

loop_
_atom_site_aniso_label
_atom_site_aniso_U_11
_atom_site_aniso_U_22
_atom_site_aniso_U_33
_atom_site_aniso_U_12
_atom_site_aniso_U_13
_atom_site_aniso_U_23
Ag1 0.0385(2) 0.0385(2) 0.0261(2) 0.0225(2) -0.00270(16) -0.00270(16)
Ni1 0.0385(2) 0.0385(2) 0.0261(2) 0.0225(2) -0.00270(16) -0.00270(16)
Ni2 0.00732(13) 0.00740(10) 0.00704(11) 0.00366(6) 0.000 0.00101(9)
P 0.00595(16) 0.00698(16) 0.00472(14) 0.00296(13) 0.00006(13) 0.00092(13)
B 0.0085(7) 0.0070(9) 0.0046(8) 0.0035(4) 0.0006(7) 0.000
O1 0.0162(6) 0.0098(5) 0.0080(5) 0.0069(5) 0.0009(4) 0.0024(4)
O2 0.0068(5) 0.0109(6) 0.0104(5) 0.0004(4) -0.0005(4) -0.0007(4)
O3 0.0053(5) 0.0102(5) 0.0107(5) 0.0037(4) -0.0001(4) -0.0022(4)
O4 0.0111(5) 0.0107(5) 0.0051(4) 0.0066(5) 0.0010(4) 0.0016(4)
O5 0.0112(6) 0.0138(6) 0.0159(6) 0.0033(5) -0.0028(5) 0.0037(5)
O6 0.045(2) 0.112(7) 0.271(12) 0.056(3) -0.077(4) -0.154(8)

loop_
_atom_type_symbol
_atom_type_description
_atom_type_scat_dispersion_real
_atom_type_scat_dispersion_imag
_atom_type_scat_source
B B 0.0013 0.0007 'International Tables Vol C Tables 4.2.6.8 and 6.1.1.4'
O O 0.0106 0.0060 'International Tables Vol C Tables 4.2.6.8 and 6.1.1.4'
P P 0.1023 0.0942 'International Tables Vol C Tables 4.2.6.8 and 6.1.1.4'
Ni Ni 0.3393 1.1124 'International Tables Vol C Tables 4.2.6.8 and 6.1.1.4'
Ag Ag -0.8971 1.1015 'International Tables Vol C Tables 4.2.6.8 and 6.1.1.4'
H H 0.0000 0.0000 'International Tables Vol C Tables 4.2.6.8 and 6.1.1.4'

loop_
_geom_angle_atom_site_label_1
_geom_angle_atom_site_label_2
_geom_angle_atom_site_label_3
_geom_angle_site_symmetry_1
_geom_angle_site_symmetry_3
_geom_angle
O5 Ag1 O5 . 3_667 132.92(8)
O5 Ag1 O6 . . 78.79(10)
O5 Ag1 O6 3_667 . 147.60(8)
O5 Ag1 O6 . 3_667 147.60(8)
O5 Ag1 O6 3_667 3_667 78.79(10)
O6 Ag1 O6 . 3_667 71.1(2)
O2 Ni2 O2 10_455 4_456 92.40(9)
O2 Ni2 O1 10_455 7_566 87.94(5)
O2 Ni2 O1 4_456 7_566 101.12(6)
O2 Ni2 O1 10_455 . 101.12(6)
O2 Ni2 O1 4_456 . 87.94(5)
O1 Ni2 O1 7_566 . 166.98(9)
O2 Ni2 O5 10_455 . 88.46(7)
O2 Ni2 O5 4_456 . 176.10(6)
O1 Ni2 O5 7_566 . 82.71(6)
O1 Ni2 O5 . . 88.16(6)
O2 Ni2 O5 10_455 7_566 176.10(6)
O2 Ni2 O5 4_456 7_566 88.46(7)
O1 Ni2 O5 7_566 7_566 88.16(6)
O1 Ni2 O5 . 7_566 82.71(6)
O5 Ni2 O5 . 7_566 90.93(10)
O1 P O2 . . 115.82(8)
O1 P O3 . . 110.43(8)
O2 P O3 . . 105.70(8)
O1 P O4 . . 106.47(7)
O2 P O4 . . 111.57(8)
O3 P O4 . . 106.52(7)
O3 B O3 6_456 . 102.25(19)
O3 B O4 6_456 8_556 112.61(8)
O3 B O4 . 8_556 113.91(7)
O3 B O4 6_456 10_455 113.91(7)
O3 B O4 . 10_455 112.61(8)
O4 B O4 8_556 10_455 102.02(18)

loop_
_geom_bond_atom_site_label_1
_geom_bond_atom_site_label_2
_geom_bond_site_symmetry_2
_geom_bond_distance
Ag1 O5 . 2.4389(17)
Ag1 O5 3_667 2.4389(17)
Ag1 O6 . 2.480(4)
Ag1 O6 3_667 2.480(4)
Ag1 O1 7_566 2.6569(15)
Ag1 O1 12_565 2.6569(15)
Ni2 O2 10_455 2.0610(14)
Ni2 O2 4_456 2.0610(14)
Ni2 O1 7_566 2.0733(13)
Ni2 O1 . 2.0733(13)
Ni2 O5 . 2.1152(16)
Ni2 O5 7_566 2.1152(16)
P O1 . 1.5108(14)
P O2 . 1.5117(15)
P O3 . 1.5611(14)
P O4 . 1.5698(13)
B O3 6_456 1.462(2)
B O3 . 1.462(2)
B O4 8_556 1.477(2)
B O4 10_455 1.477(2)

loop_
_geom_hbond_atom_site_label_D
_geom_hbond_atom_site_label_H
_geom_hbond_atom_site_label_A
_geom_hbond_site_symmetry_A
_geom_hbond_distance_DH
_geom_hbond_distance_HA
_geom_hbond_distance_DA
_geom_hbond_angle_DHA
O5 H5A O4 12_565 0.86 1.90 2.728(2) 160.7
O5 H5B O2 . 0.86 1.95 2.762(2) 155.9
O6 H6A O3 7_576 0.89 2.18 2.819(5) 128.0
